data_4508036
loop_
_publ_author_name
'Bhattacharya, Suman'
'Saraswatula, Viswanadha G.'
'Saha, Binoy K.'

_publ_section_title
;
 Thermal Expansion in Alkane Diacids---Another Property Showing
 Alternation in an Odd--Even Series
;
_journal_issue 8
_journal_name_full 'Crystal Growth &amp; Design'
_journal_page_first 3651
_journal_paper_doi 10.1021/cg400668w
_journal_volume 13
_journal_year 2013
_chemical_formula_moiety 'C10 H18 O4'
_chemical_formula_sum 'C10 H18 O4'
_chemical_formula_weight 202.24
_chemical_name_common C10-220
_chemical_name_systematic '1,10-Decanedioic acid'
_space_group_crystal_system monoclinic
_space_group_IT_number 14
_space_group_name_Hall '-P 2ybc'
_space_group_name_H-M_alt 'P 1 21/c 1'
_symmetry_space_group_name_Hall '-P 2ybc'
_symmetry_space_group_name_H-M 'P 1 21/c 1'
_atom_sites_solution_hydrogens geom
_atom_sites_solution_primary direct
_atom_sites_solution_secondary difmap
_audit_creation_date 2012-11-27
_audit_creation_method
;
  Olex2 1.2
  (compiled 2012.05.09 svn.r2324, GUI svn.r4230)
;
_cell_angle_alpha 90.00
_cell_angle_beta 133.45(3)
_cell_angle_gamma 90.00
_cell_formula_units_Z 2
_cell_length_a 15.048(2)
_cell_length_b 4.9778(3)
_cell_length_c 10.0140(17)
_cell_measurement_reflns_used 908
_cell_measurement_temperature 220(2)
_cell_measurement_theta_max 28.9262
_cell_measurement_theta_min 4.0856
_cell_volume 544.6(3)
_computing_cell_refinement
;
CrysAlisPro, Agilent Technologies,
Version 1.171.36.21 (release 14-08-2012 CrysAlis171 .NET)
(compiled Sep 14 2012,17:21:16)
;
_computing_data_collection
;
CrysAlisPro, Agilent Technologies,
Version 1.171.36.21 (release 14-08-2012 CrysAlis171 .NET)
(compiled Sep 14 2012,17:21:16)
;
_computing_data_reduction
;
CrysAlisPro, Agilent Technologies,
Version 1.171.36.21 (release 14-08-2012 CrysAlis171 .NET)
(compiled Sep 14 2012,17:21:16)
;
_computing_molecular_graphics
;
O. V. Dolomanov, L. J. Bourhis, R. J. Gildea, J. A. K. Howard and H. Puschmann,
OLEX2: a complete structure solution, refinement and analysis program.
J. Appl. Cryst. (2009). 42, 339-341.
;
_computing_publication_material
;
O. V. Dolomanov, L. J. Bourhis, R. J. Gildea, J. A. K. Howard and H. Puschmann,
OLEX2: a complete structure solution, refinement and analysis program.
J. Appl. Cryst. (2009). 42, 339-341.
;
_computing_structure_refinement
;
SHELXL, G.M. Sheldrick, Acta Cryst.
(2008). A64, 112-122
;
_computing_structure_solution
;
SHELXS, G.M. Sheldrick, Acta Cryst.
(2008). A64, 112-122
;
_diffrn_ambient_temperature 220(2)
_diffrn_detector_area_resol_mean 15.9821
_diffrn_measured_fraction_theta_full 0.9896
_diffrn_measured_fraction_theta_max 0.8952
_diffrn_measurement_details
;
  1 omega  -25.00   25.00   1.0000   10.0000
omega____ theta____ kappa____ phi______ frames
    -      -17.3397  -99.0000   30.0000 50

  2 omega  -90.00  -28.00   1.0000   10.0000
omega____ theta____ kappa____ phi______ frames
    -      -17.3397  -37.0000  -90.0000 62

  3 omega  -23.00   49.00   1.0000   10.0000
omega____ theta____ kappa____ phi______ frames
    -      -17.3397   57.0000 -150.0000 72

  4 omega   35.00   64.00   1.0000   10.0000
omega____ theta____ kappa____ phi______ frames
    -       19.0585  178.0000 -180.0000 29

  5 omega  -90.00  -22.00   1.0000   10.0000
omega____ theta____ kappa____ phi______ frames
    -      -17.3397  -19.0000   90.0000 68
;
_diffrn_measurement_device_type 'Xcalibur, Eos'
_diffrn_measurement_method '\w scans'
_diffrn_orient_matrix_UB_11 0.0210770000
_diffrn_orient_matrix_UB_12 -0.0043572000
_diffrn_orient_matrix_UB_13 -0.0451873000
_diffrn_orient_matrix_UB_21 -0.0594423000
_diffrn_orient_matrix_UB_22 -0.0372348000
_diffrn_orient_matrix_UB_23 -0.0830809000
_diffrn_orient_matrix_UB_31 -0.0154198000
_diffrn_orient_matrix_UB_32 0.1374789000
_diffrn_orient_matrix_UB_33 -0.0239123000
_diffrn_radiation_monochromator graphite
_diffrn_radiation_type 'Mo K\a'
_diffrn_radiation_wavelength 0.7107
_diffrn_reflns_av_R_equivalents 0.0207
_diffrn_reflns_av_unetI/netI 0.0282
_diffrn_reflns_limit_h_max 19
_diffrn_reflns_limit_h_min -20
_diffrn_reflns_limit_k_max 6
_diffrn_reflns_limit_k_min -6
_diffrn_reflns_limit_l_max 13
_diffrn_reflns_limit_l_min -12
_diffrn_reflns_number 2839
_diffrn_reflns_theta_full 25.00
_diffrn_reflns_theta_max 28.99
_diffrn_reflns_theta_min 4.43
_diffrn_source 'Enhance (Mo) X-ray Source'
_exptl_absorpt_coefficient_mu 0.094
_exptl_absorpt_correction_T_max 1.00000
_exptl_absorpt_correction_T_min 0.97482
_exptl_absorpt_correction_type multi-scan
_exptl_absorpt_process_details
;
CrysAlisPro, Agilent Technologies,
Version 1.171.36.21 (release 14-08-2012 CrysAlis171 .NET)
(compiled Sep 14 2012,17:21:16)
Empirical absorption correction using spherical harmonics,
 implemented in SCALE3 ABSPACK scaling algorithm.
;
_exptl_crystal_colour colourless
_exptl_crystal_density_diffrn 1.233
_exptl_crystal_density_method 'not measured'
_exptl_crystal_description block
_exptl_crystal_F_000 220
_exptl_crystal_size_max 0.44
_exptl_crystal_size_mid 0.38
_exptl_crystal_size_min 0.14
_refine_diff_density_max 0.248
_refine_diff_density_min -0.144
_refine_diff_density_rms 0.040
_refine_ls_extinction_method none
_refine_ls_goodness_of_fit_ref 1.062
_refine_ls_hydrogen_treatment mixed
_refine_ls_matrix_type full
_refine_ls_number_parameters 68
_refine_ls_number_reflns 1253
_refine_ls_number_restraints 0
_refine_ls_restrained_S_all 1.062
_refine_ls_R_factor_all 0.0630
_refine_ls_R_factor_gt 0.0448
_refine_ls_shift/su_max 0.000
_refine_ls_shift/su_mean 0.000
_refine_ls_structure_factor_coef Fsqd
_refine_ls_weighting_details 'calc w=1/[\s^2^(Fo^2^)+(0.0577P)^2^+0.0786P] where P=(Fo^2^+2Fc^2^)/3'
_refine_ls_weighting_scheme calc
_refine_ls_wR_factor_gt 0.1143
_refine_ls_wR_factor_ref 0.1236
_reflns_number_gt 919
_reflns_number_total 1253
_reflns_threshold_expression >2sigma(I)
_cod_data_source_file cg400668w_si_002.cif
_cod_data_source_block C10-220
_cod_database_code 4508036

loop_
_space_group_symop_id
_space_group_symop_operation_xyz
1 'x, y, z'
2 '-x, y+1/2, -z+1/2'
3 '-x, -y, -z'
4 'x, -y-1/2, z-1/2'

loop_
_atom_site_label
_atom_site_type_symbol
_atom_site_fract_x
_atom_site_fract_y
_atom_site_fract_z
_atom_site_U_iso_or_equiv
_atom_site_adp_type
_atom_site_occupancy
_atom_site_symmetry_multiplicity
_atom_site_calc_flag
_atom_site_refinement_flags
C1 C 0.39482(12) 0.6060(3) 0.0358(2) 0.0317(4) Uani 1 1 d .
O1 O 0.37139(9) 0.4036(2) -0.05318(16) 0.0421(4) Uani 1 1 d .
O2 O 0.48825(10) 0.7606(2) 0.10709(17) 0.0452(4) Uani 1 1 d .
C3 C 0.21320(13) 0.5166(3) 0.0003(2) 0.0354(4) Uani 1 1 d .
H3A H 0.1587 0.4985 -0.1320 0.042 Uiso 1 1 calc R
H3B H 0.2451 0.3397 0.0542 0.042 Uiso 1 1 calc R
C5 C 0.03547(15) 0.4488(3) -0.0226(3) 0.0427(4) Uani 1 1 d .
H5A H 0.0660 0.2707 0.0300 0.051 Uiso 1 1 calc R
H5B H -0.0203 0.4310 -0.1551 0.051 Uiso 1 1 calc R
C2 C 0.31828(13) 0.6988(3) 0.0713(2) 0.0365(4) Uani 1 1 d .
H2A H 0.2854 0.8746 0.0158 0.044 Uiso 1 1 calc R
H2B H 0.3709 0.7198 0.2030 0.044 Uiso 1 1 calc R
C4 C 0.14125(14) 0.6200(3) 0.0440(2) 0.0423(4) Uani 1 1 d .
H4A H 0.1967 0.6391 0.1764 0.051 Uiso 1 1 calc R
H4B H 0.1105 0.7976 -0.0093 0.051 Uiso 1 1 calc R
H2 H 0.540(2) 0.691(6) 0.089(4) 0.121(10) Uiso 1 1 d .

loop_
_atom_site_aniso_label
_atom_site_aniso_U_11
_atom_site_aniso_U_22
_atom_site_aniso_U_33
_atom_site_aniso_U_23
_atom_site_aniso_U_13
_atom_site_aniso_U_12
C1 0.0292(7) 0.0352(8) 0.0371(8) 0.0028(7) 0.0253(7) 0.0036(6)
O1 0.0392(6) 0.0460(7) 0.0552(7) -0.0128(6) 0.0379(6) -0.0046(5)
O2 0.0426(6) 0.0468(7) 0.0651(8) -0.0151(6) 0.0443(6) -0.0102(5)
C3 0.0321(7) 0.0382(8) 0.0459(10) -0.0043(7) 0.0307(8) 0.0006(6)
C5 0.0397(8) 0.0448(9) 0.0608(11) -0.0115(8) 0.0412(8) -0.0057(7)
C2 0.0361(7) 0.0383(8) 0.0477(10) -0.0040(7) 0.0336(8) 0.0010(6)
C4 0.0390(8) 0.0461(9) 0.0579(11) -0.0130(8) 0.0396(8) -0.0059(7)

loop_
_atom_type_symbol
_atom_type_description
_atom_type_scat_dispersion_real
_atom_type_scat_dispersion_imag
_atom_type_scat_source
C C 0.0033 0.0016 'International Tables Vol C Tables 4.2.6.8 and 6.1.1.4'
H H 0.0000 0.0000 'International Tables Vol C Tables 4.2.6.8 and 6.1.1.4'
O O 0.0106 0.0060 'International Tables Vol C Tables 4.2.6.8 and 6.1.1.4'

loop_
_geom_angle_atom_site_label_1
_geom_angle_atom_site_label_2
_geom_angle_atom_site_label_3
_geom_angle
_geom_angle_site_symmetry_1
_geom_angle_site_symmetry_3
O1 C1 O2 123.14(13) . .
O1 C1 C2 122.98(12) . .
O2 C1 C2 113.88(13) . .
C1 O2 H2 112.8(16) . .
H3A C3 H3B 107.8 . .
C2 C3 H3A 109.1 . .
C2 C3 H3B 109.1 . .
C4 C3 H3A 109.1 . .
C4 C3 H3B 109.1 . .
C4 C3 C2 112.70(12) . .
C5 C5 H5A 108.4 3_565 .
C5 C5 H5B 108.4 3_565 .
H5A C5 H5B 107.5 . .
C4 C5 C5 115.41(17) . 3_565
C4 C5 H5A 108.4 . .
C4 C5 H5B 108.4 . .
C1 C2 C3 115.54(12) . .
C1 C2 H2A 108.4 . .
C1 C2 H2B 108.4 . .
C3 C2 H2A 108.4 . .
C3 C2 H2B 108.4 . .
H2A C2 H2B 107.5 . .
C3 C4 H4A 108.4 . .
C3 C4 H4B 108.4 . .
C5 C4 C3 115.53(13) . .
C5 C4 H4A 108.4 . .
C5 C4 H4B 108.4 . .
H4A C4 H4B 107.5 . .

loop_
_geom_bond_atom_site_label_1
_geom_bond_atom_site_label_2
_geom_bond_distance
_geom_bond_site_symmetry_2
C1 O1 1.2252(17) .
C1 O2 1.3032(17) .
C1 C2 1.4935(18) .
O2 H2 0.98(3) .
C3 H3A 0.9700 .
C3 H3B 0.9700 .
C3 C2 1.5106(19) .
C3 C4 1.5103(19) .
C5 C5 1.506(3) 3_565
C5 H5A 0.9700 .
C5 H5B 0.9700 .
C5 C4 1.498(2) .
C2 H2A 0.9700 .
C2 H2B 0.9700 .
C4 H4A 0.9700 .
C4 H4B 0.9700 .

loop_
_geom_torsion_atom_site_label_1
_geom_torsion_atom_site_label_2
_geom_torsion_atom_site_label_3
_geom_torsion_atom_site_label_4
_geom_torsion
_geom_torsion_site_symmetry_1
O1 C1 C2 C3 3.7(2) .
O2 C1 C2 C3 -176.65(13) .
C5 C5 C4 C3 179.51(19) 3_565
C2 C3 C4 C5 179.98(15) .
C4 C3 C2 C1 178.93(14) .
